data_7229317
loop_
_publ_author_name
'Yang, Li'
'Li, Jing'
'Pu, Tian-Cheng'
'Kong, Ming'
'Zhang, Jing'
'Song, You'

_publ_section_title
;
 Study of the relationship between magnetic field and dielectric
 properties in two ferromagnetic complexes
;
_journal_issue 76
_journal_name_full 'RSC Adv.'
_journal_page_first 47913
_journal_paper_doi 10.1039/C7RA08695D
_journal_volume 7
_journal_year 2017
_chemical_formula_sum 'C8 H14 Cr N Ni O12'
_chemical_formula_weight 426.91
_space_group_crystal_system trigonal
_space_group_IT_number 163
_space_group_name_Hall '-P 3 2c'
_space_group_name_H-M_alt 'P -3 1 c'
_symmetry_space_group_name_Hall '-P 3 2c'
_symmetry_space_group_name_H-M 'P -3 1 c'
_atom_sites_solution_hydrogens mixed
_audit_creation_method SHELXL-2016/6
_audit_update_record
;
2017-03-21 deposited with the CCDC.
2017-10-09 downloaded from the CCDC.
;
_cell_angle_alpha 90
_cell_angle_beta 90
_cell_angle_gamma 120
_cell_formula_units_Z 2
_cell_length_a 8.1651(3)
_cell_length_b 8.1651(3)
_cell_length_c 13.5314(10)
_cell_measurement_reflns_used 6423
_cell_measurement_temperature 296(2)
_cell_measurement_theta_max 27.518
_cell_measurement_theta_min 2.881
_cell_volume 781.26(7)
_computing_cell_refinement 'Bruker SMART'
_computing_data_collection 'Bruker SMART'
_computing_data_reduction 'Bruker SAINT'
_computing_molecular_graphics 'Bruker SHELXTL'
_computing_publication_material 'Bruker SHELXTL'
_computing_structure_refinement 'SHELXL-2016/6 (Sheldrick, 2016)'
_computing_structure_solution 'Bruker SHELXTL'
_diffrn_ambient_temperature 296(2)
_diffrn_measured_fraction_theta_full 1.000
_diffrn_measured_fraction_theta_max 1.000
_diffrn_measurement_device_type 'CCD area detector'
_diffrn_measurement_method 'phi and omega scans'
_diffrn_radiation_type MoK\a
_diffrn_radiation_wavelength 0.71073
_diffrn_reflns_av_R_equivalents 0.0314
_diffrn_reflns_av_unetI/netI 0.0149
_diffrn_reflns_Laue_measured_fraction_full 1.000
_diffrn_reflns_Laue_measured_fraction_max 1.000
_diffrn_reflns_limit_h_max 10
_diffrn_reflns_limit_h_min -9
_diffrn_reflns_limit_k_max 10
_diffrn_reflns_limit_k_min -10
_diffrn_reflns_limit_l_max 16
_diffrn_reflns_limit_l_min -17
_diffrn_reflns_number 6423
_diffrn_reflns_point_group_measured_fraction_full 1.000
_diffrn_reflns_point_group_measured_fraction_max 1.000
_diffrn_reflns_theta_full 25.242
_diffrn_reflns_theta_max 27.518
_diffrn_reflns_theta_min 2.881
_diffrn_source 'sealed tube'
_exptl_absorpt_coefficient_mu 1.961
_exptl_absorpt_correction_T_max 0.718
_exptl_absorpt_correction_T_min 0.621
_exptl_absorpt_correction_type multi-scan
_exptl_crystal_colour Black-green
_exptl_crystal_density_diffrn 1.815
_exptl_crystal_description block
_exptl_crystal_F_000 434
_exptl_crystal_size_max 0.19
_exptl_crystal_size_mid 0.18
_exptl_crystal_size_min 0.15
_refine_diff_density_max 0.410
_refine_diff_density_min -0.407
_refine_diff_density_rms 0.063
_refine_ls_extinction_method none
_refine_ls_goodness_of_fit_ref 1.155
_refine_ls_hydrogen_treatment constr
_refine_ls_matrix_type full
_refine_ls_number_parameters 59
_refine_ls_number_reflns 613
_refine_ls_number_restraints 36
_refine_ls_restrained_S_all 1.147
_refine_ls_R_factor_all 0.0330
_refine_ls_R_factor_gt 0.0285
_refine_ls_shift/su_max 0.010
_refine_ls_shift/su_mean 0.001
_refine_ls_structure_factor_coef Fsqd
_refine_ls_weighting_details 'w=1/[\s^2^(Fo^2^)+(0.0239P)^2^+1.1914P] where P=(Fo^2^+2Fc^2^)/3'
_refine_ls_weighting_scheme calc
_refine_ls_wR_factor_gt 0.0643
_refine_ls_wR_factor_ref 0.0658
_reflns_Friedel_coverage 0.000
_reflns_number_gt 551
_reflns_number_total 613
_reflns_threshold_expression 'I > 2\s(I)'
_cod_data_source_file c7ra08695d2.cif
_cod_data_source_block 1
_cod_original_cell_volume 781.26(8)
_cod_database_code 7229317
_shelx_shelxl_version_number 2016/6
_shelx_space_group_comment
;
The symmetry employed for this shelxl refinement is uniquely defined
by the following loop, which should always be used as a source of
symmetry information in preference to the above space-group names.
They are only intended as comments.
;
_shelx_estimated_absorpt_t_min 0.632
_shelx_estimated_absorpt_t_max 0.729

loop_
_space_group_symop_operation_xyz
'x, y, z'
'-y, x-y, z'
'-x+y, -x, z'
'-y, -x, -z+1/2'
'-x+y, y, -z+1/2'
'x, x-y, -z+1/2'
'-x, -y, -z'
'y, -x+y, -z'
'x-y, x, -z'
'y, x, z-1/2'
'x-y, -y, z-1/2'
'-x, -x+y, z-1/2'

loop_
_atom_site_label
_atom_site_type_symbol
_atom_site_fract_x
_atom_site_fract_y
_atom_site_fract_z
_atom_site_U_iso_or_equiv
_atom_site_adp_type
_atom_site_occupancy
_atom_site_site_symmetry_order
_atom_site_calc_flag
_atom_site_refinement_flags_posn
_atom_site_refinement_flags_adp
_atom_site_refinement_flags_occupancy
_atom_site_disorder_assembly
_atom_site_disorder_group
C1 C 0.6631(4) 0.8714(3) 0.11987(15) 0.0220(5) Uani 1 1 d . . . . .
H1 H 0.649753 0.752355 0.111219 0.026 Uiso 1 1 calc R U . . .
Ni1 Ni 0.333333 0.666667 0.250000 0.01293(18) Uani 1 6 d S T P . .
Cr1 Cr 1.000000 1.000000 0.000000 0.00896(19) Uani 1 6 d S T P . .
O1 O 0.8055(2) 1.0105(2) 0.08221(12) 0.0203(3) Uani 1 1 d . . . . .
O2 O 0.5399(2) 0.8817(2) 0.16743(12) 0.0259(4) Uani 1 1 d . . . . .
N1 N 0.711(4) 1.272(4) 0.2788(12) 0.061(4) Uani 0.1667 1 d D U P A -1
H1A H 0.622416 1.150362 0.282563 0.074 Uiso 0.1667 1 d R U P A -1
H1B H 0.821366 1.277762 0.269683 0.074 Uiso 0.1667 1 d R U P A -1
C3 C 0.674(16) 1.339(13) 0.3755(9) 0.065(5) Uani 0.1667 1 d D U P A -1
H3A H 0.716577 1.471638 0.371362 0.097 Uiso 0.1667 1 calc R U P A -1
H3B H 0.740115 1.316677 0.427479 0.097 Uiso 0.1667 1 calc R U P A -1
H3C H 0.540386 1.270811 0.389180 0.097 Uiso 0.1667 1 calc R U P A -1
C2 C 0.670(13) 1.356(10) 0.1903(10) 0.066(5) Uani 0.1667 1 d D U P A -1
H2A H 0.758009 1.374061 0.138604 0.099 Uiso 0.1667 1 calc R U P A -1
H2B H 0.681950 1.475247 0.207783 0.099 Uiso 0.1667 1 calc R U P A -1
H2C H 0.543465 1.271630 0.167653 0.099 Uiso 0.1667 1 calc R U P A -1

loop_
_atom_site_aniso_label
_atom_site_aniso_U_11
_atom_site_aniso_U_22
_atom_site_aniso_U_33
_atom_site_aniso_U_23
_atom_site_aniso_U_13
_atom_site_aniso_U_12
C1 0.0196(11) 0.0182(12) 0.0279(11) 0.0003(9) 0.0049(10) 0.0091(10)
Ni1 0.0114(2) 0.0114(2) 0.0161(3) 0.000 0.000 0.00568(11)
Cr1 0.0080(3) 0.0080(3) 0.0108(4) 0.000 0.000 0.00402(13)
O1 0.0167(8) 0.0175(8) 0.0258(8) 0.0015(7) 0.0088(7) 0.0079(7)
O2 0.0223(9) 0.0223(9) 0.0338(9) 0.0061(7) 0.0144(7) 0.0116(7)
N1 0.050(7) 0.055(7) 0.086(8) -0.012(6) -0.002(6) 0.032(5)
C3 0.055(8) 0.059(8) 0.091(7) -0.008(7) 0.000(8) 0.036(7)
C2 0.051(8) 0.065(9) 0.089(8) -0.006(7) -0.001(8) 0.034(7)

loop_
_atom_type_symbol
_atom_type_description
_atom_type_scat_dispersion_real
_atom_type_scat_dispersion_imag
_atom_type_scat_source
C C 0.0033 0.0016 'International Tables Vol C Tables 4.2.6.8 and 6.1.1.4'
H H 0.0000 0.0000 'International Tables Vol C Tables 4.2.6.8 and 6.1.1.4'
Cr Cr 0.3209 0.6236 'International Tables Vol C Tables 4.2.6.8 and 6.1.1.4'
N N 0.0061 0.0033 'International Tables Vol C Tables 4.2.6.8 and 6.1.1.4'
Ni Ni 0.3393 1.1124 'International Tables Vol C Tables 4.2.6.8 and 6.1.1.4'
O O 0.0106 0.0060 'International Tables Vol C Tables 4.2.6.8 and 6.1.1.4'

loop_
_geom_angle_atom_site_label_1
_geom_angle_atom_site_label_2
_geom_angle_atom_site_label_3
_geom_angle
_geom_angle_site_symmetry_1
_geom_angle_site_symmetry_3
O2 C1 O1 124.6(2) . .
O2 C1 H1 117.7 . .
O1 C1 H1 117.7 . .
O2 Ni1 O2 89.31(10) 5 2_665
O2 Ni1 O2 84.40(10) 5 .
O2 Ni1 O2 93.20(7) 2_665 .
O2 Ni1 O2 93.20(7) 5 4_665
O2 Ni1 O2 84.40(10) 2_665 4_665
O2 Ni1 O2 176.63(10) . 4_665
O2 Ni1 O2 176.63(10) 5 3_565
O2 Ni1 O2 93.20(7) 2_665 3_565
O2 Ni1 O2 93.20(7) . 3_565
O2 Ni1 O2 89.31(10) 4_665 3_565
O2 Ni1 O2 93.19(7) 5 6_565
O2 Ni1 O2 176.63(10) 2_665 6_565
O2 Ni1 O2 89.31(10) . 6_565
O2 Ni1 O2 93.19(7) 4_665 6_565
O2 Ni1 O2 84.40(10) 3_565 6_565
O1 Cr1 O1 180.00(9) 8_565 2_765
O1 Cr1 O1 88.61(7) 8_565 .
O1 Cr1 O1 91.39(7) 2_765 .
O1 Cr1 O1 91.39(7) 8_565 9_655
O1 Cr1 O1 88.61(7) 2_765 9_655
O1 Cr1 O1 88.61(7) . 9_655
O1 Cr1 O1 88.61(7) 8_565 3_675
O1 Cr1 O1 91.39(7) 2_765 3_675
O1 Cr1 O1 91.39(7) . 3_675
O1 Cr1 O1 180.00(8) 9_655 3_675
O1 Cr1 O1 91.39(7) 8_565 7_775
O1 Cr1 O1 88.61(7) 2_765 7_775
O1 Cr1 O1 180.0 . 7_775
O1 Cr1 O1 91.39(7) 9_655 7_775
O1 Cr1 O1 88.61(7) 3_675 7_775
C1 O1 Cr1 126.15(15) . .
C1 O2 Ni1 125.12(16) . .
C2 N1 C3 113.5(11) . .
C2 N1 H1A 108.3 . .
C3 N1 H1A 99.1 . .
C2 N1 H1B 108.4 . .
C3 N1 H1B 119.0 . .
H1A N1 H1B 107.5 . .
N1 C3 H3A 109.5 . .
N1 C3 H3B 109.5 . .
H3A C3 H3B 109.5 . .
N1 C3 H3C 109.4 . .
H3A C3 H3C 109.5 . .
H3B C3 H3C 109.5 . .
N1 C2 H2A 109.4 . .
N1 C2 H2B 109.5 . .
H2A C2 H2B 109.5 . .
N1 C2 H2C 109.5 . .
H2A C2 H2C 109.5 . .
H2B C2 H2C 109.5 . .

loop_
_geom_bond_atom_site_label_1
_geom_bond_atom_site_label_2
_geom_bond_distance
_geom_bond_site_symmetry_2
C1 O2 1.232(3) .
C1 O1 1.258(3) .
C1 H1 0.9300 .
Ni1 O2 2.0530(16) 5
Ni1 O2 2.0530(16) 2_665
Ni1 O2 2.0530(16) .
Ni1 O2 2.0530(16) 4_665
Ni1 O2 2.0530(16) 3_565
Ni1 O2 2.0530(16) 6_565
Cr1 O1 1.9753(15) 8_565
Cr1 O1 1.9753(15) 2_765
Cr1 O1 1.9753(15) .
Cr1 O1 1.9754(15) 9_655
Cr1 O1 1.9754(15) 3_675
Cr1 O1 1.9754(15) 7_775
N1 C2 1.498(10) .
N1 C3 1.505(10) .
N1 H1A 0.8900 .
N1 H1B 0.8901 .
C3 H3A 0.9600 .
C3 H3B 0.9600 .
C3 H3C 0.9600 .
C2 H2A 0.9600 .
C2 H2B 0.9600 .
C2 H2C 0.9600 .

loop_
_geom_hbond_atom_site_label_D
_geom_hbond_atom_site_label_H
_geom_hbond_atom_site_label_A
_geom_hbond_distance_DH
_geom_hbond_distance_HA
_geom_hbond_distance_DA
_geom_hbond_angle_DHA
_geom_hbond_site_symmetry_A
C1 H1 O2 0.93 2.57 3.124(3) 118.8 3_565
N1 H1A O2 0.89 2.49 3.15(2) 131.2 .
N1 H1A O2 0.89 2.34 3.19(3) 158.1 5
N1 H1B O2 0.89 2.28 2.98(3) 134.6 4_775
C3 H3A O1 0.96 2.44 3.37(8) 161.6 6_575
C3 H3A O2 0.96 2.62 3.34(4) 132.1 6_575
C3 H3C O1 0.96 2.52 3.45(12) 163.1 5

loop_
_geom_torsion_atom_site_label_1
_geom_torsion_atom_site_label_2
_geom_torsion_atom_site_label_3
_geom_torsion_atom_site_label_4
_geom_torsion
O2 C1 O1 Cr1 -176.80(17)
O1 C1 O2 Ni1 -168.44(17)
